data_7201162
loop_
_publ_author_name
'Nauha, Elisa'
'Saxell, Heidi'
'Nissinen, Maija'
'Kolehmainen, Erkki'
'Sch\"afer, Ansgar'
'Schlecker, Rainer'

_publ_section_title
;
 Polymorphism and versatile solvate formation of thiophanate-methyl
;
_journal_issue 11
_journal_name_full CrystEngComm
_journal_page_first 2536
_journal_paper_doi 10.1039/b905511h
_journal_volume 11
_journal_year 2009
_chemical_formula_moiety 'C12 H14 N4 O4 S2, C2 H6 O1 S1'
_chemical_formula_sum 'C14 H20 N4 O5 S3'
_chemical_formula_weight 420.52
_chemical_name_common 'thiophanate-methyl, dimethylsulfoxide'
_chemical_name_systematic
;
?
;
_space_group_IT_number 15
_symmetry_cell_setting monoclinic
_symmetry_space_group_name_Hall '-C 2yc'
_symmetry_space_group_name_H-M 'C 1 2/c 1'
_atom_sites_solution_hydrogens geom
_atom_sites_solution_primary direct
_atom_sites_solution_secondary difmap
_audit_creation_method SHELXL-97
_cell_angle_alpha 90.00
_cell_angle_beta 94.66(3)
_cell_angle_gamma 90.00
_cell_formula_units_Z 8
_cell_length_a 26.524(15)
_cell_length_b 10.321(5)
_cell_length_c 17.428(10)
_cell_measurement_temperature 103(2)
_cell_volume 4755(4)
_computing_structure_refinement 'SHELXL-97 (Sheldrick, 1997)'
_diffrn_ambient_temperature 103(2)
_diffrn_measured_fraction_theta_full 0.960
_diffrn_measured_fraction_theta_max 0.960
_diffrn_measurement_device_type 'Bruker AXS CCD Detector'
_diffrn_radiation_monochromator graphite
_diffrn_radiation_source 'fine-focus sealed tube'
_diffrn_radiation_type CuK\a
_diffrn_radiation_wavelength 1.54178
_diffrn_reflns_av_R_equivalents 0.1367
_diffrn_reflns_av_sigmaI/netI 0.1384
_diffrn_reflns_limit_h_max 28
_diffrn_reflns_limit_h_min -26
_diffrn_reflns_limit_k_max 11
_diffrn_reflns_limit_k_min -11
_diffrn_reflns_limit_l_max 18
_diffrn_reflns_limit_l_min -18
_diffrn_reflns_number 12637
_diffrn_reflns_theta_full 57.88
_diffrn_reflns_theta_max 57.88
_diffrn_reflns_theta_min 3.34
_exptl_absorpt_coefficient_mu 3.094
_exptl_absorpt_correction_T_max 0.5765
_exptl_absorpt_correction_T_min 0.5765
_exptl_absorpt_correction_type empirical
_exptl_absorpt_process_details 'R.H. Blessing, Acta Cryst. A 1995, 51, 33'
_exptl_crystal_colour colorless
_exptl_crystal_density_diffrn 1.175
_exptl_crystal_density_method 'not measured'
_exptl_crystal_description block
_exptl_crystal_F_000 1760
_exptl_crystal_size_max 0.20
_exptl_crystal_size_mid 0.20
_exptl_crystal_size_min 0.20
_refine_diff_density_max 0.613
_refine_diff_density_min -0.722
_refine_diff_density_rms 0.120
_refine_ls_extinction_method none
_refine_ls_goodness_of_fit_ref 0.988
_refine_ls_hydrogen_treatment constr
_refine_ls_matrix_type full
_refine_ls_number_parameters 239
_refine_ls_number_reflns 3184
_refine_ls_number_restraints 4
_refine_ls_restrained_S_all 0.989
_refine_ls_R_factor_all 0.1186
_refine_ls_R_factor_gt 0.0899
_refine_ls_shift/su_max 0.000
_refine_ls_shift/su_mean 0.000
_refine_ls_structure_factor_coef Fsqd
_refine_ls_weighting_details 'calc w=1/[\s^2^(Fo^2^)+(0.1267P)^2^+0.0000P] where P=(Fo^2^+2Fc^2^)/3'
_refine_ls_weighting_scheme calc
_refine_ls_wR_factor_gt 0.2145
_refine_ls_wR_factor_ref 0.2250
_reflns_number_gt 1920
_reflns_number_total 3184
_reflns_threshold_expression >2sigma(I)
_cod_data_source_file b905511h.txt
_cod_data_source_block TM_DMSO
_cod_original_cell_volume 4755(5)
_cod_original_sg_symbol_H-M C2/c
_cod_database_code 7201162

loop_
_symmetry_equiv_pos_as_xyz
'x, y, z'
'-x, y, -z+1/2'
'x+1/2, y+1/2, z'
'-x+1/2, y+1/2, -z+1/2'
'-x, -y, -z'
'x, -y, z-1/2'
'-x+1/2, -y+1/2, -z'
'x+1/2, -y+1/2, z-1/2'

loop_
_atom_site_label
_atom_site_type_symbol
_atom_site_fract_x
_atom_site_fract_y
_atom_site_fract_z
_atom_site_U_iso_or_equiv
_atom_site_adp_type
_atom_site_occupancy
_atom_site_symmetry_multiplicity
_atom_site_calc_flag
_atom_site_refinement_flags
_atom_site_disorder_assembly
_atom_site_disorder_group
S1 S 0.42836(6) 0.49026(18) 0.44188(10) 0.0408(6) Uani 1 1 d . . .
S2 S 0.31364(7) 0.08525(16) 0.27599(9) 0.0333(6) Uani 1 1 d . . .
O1 O 0.53072(15) 0.2071(4) 0.3259(2) 0.0248(11) Uani 1 1 d . . .
O2 O 0.58033(15) 0.2430(4) 0.4359(2) 0.0296(12) Uani 1 1 d . . .
O3 O 0.32638(19) 0.3013(4) 0.5049(2) 0.0422(14) Uani 1 1 d . . .
O4 O 0.30598(16) 0.1062(4) 0.5509(2) 0.0284(11) Uani 1 1 d . . .
N1 N 0.50600(19) 0.3370(5) 0.4236(3) 0.0301(14) Uani 1 1 d D . .
H1 H 0.5147 0.3604 0.4715 0.036 Uiso 1 1 calc RD . .
N2 N 0.44549(18) 0.3487(5) 0.3195(3) 0.0237(13) Uani 1 1 d D . .
H2 H 0.4633 0.2877 0.2991 0.028 Uiso 1 1 calc RD . .
N3 N 0.34437(19) 0.2954(5) 0.3555(3) 0.0235(13) Uani 1 1 d D . .
H3 H 0.3518 0.3322 0.4005 0.028 Uiso 1 1 calc RD . .
N4 N 0.31652(18) 0.1216(5) 0.4261(3) 0.0235(13) Uani 1 1 d D . .
H4 H 0.3096 0.0382 0.4271 0.028 Uiso 1 1 calc RD . .
C1 C 0.6200(3) 0.1623(7) 0.4047(4) 0.042(2) Uani 1 1 d . . .
H1A H 0.6067 0.0751 0.3937 0.063 Uiso 1 1 calc R . .
H1B H 0.6493 0.1570 0.4425 0.063 Uiso 1 1 calc R . .
H1C H 0.6302 0.2014 0.3571 0.063 Uiso 1 1 calc R . .
C2 C 0.5387(2) 0.2552(6) 0.3897(4) 0.0244(16) Uani 1 1 d . . .
C3 C 0.4602(2) 0.3870(6) 0.3899(3) 0.0252(16) Uani 1 1 d . . .
C4 C 0.4032(2) 0.3982(6) 0.2744(3) 0.0198(15) Uani 1 1 d . . .
C5 C 0.4116(2) 0.4743(6) 0.2104(3) 0.0252(16) Uani 1 1 d . . .
H5 H 0.4450 0.5003 0.2017 0.030 Uiso 1 1 calc R . .
C6 C 0.3717(2) 0.5119(6) 0.1595(4) 0.0261(16) Uani 1 1 d . . .
H6 H 0.3780 0.5616 0.1155 0.031 Uiso 1 1 calc R . .
C7 C 0.3227(3) 0.4782(6) 0.1720(3) 0.0290(17) Uani 1 1 d . . .
H7 H 0.2955 0.5027 0.1362 0.035 Uiso 1 1 calc R . .
C8 C 0.3139(2) 0.4080(5) 0.2376(3) 0.0214(15) Uani 1 1 d . . .
H8 H 0.2801 0.3880 0.2478 0.026 Uiso 1 1 calc R . .
C9 C 0.3533(2) 0.3671(5) 0.2880(3) 0.0175(15) Uani 1 1 d . . .
C10 C 0.3251(2) 0.1736(6) 0.3541(3) 0.0252(16) Uani 1 1 d . . .
C11 C 0.3176(2) 0.1851(8) 0.4950(4) 0.0328(18) Uani 1 1 d . . .
C12 C 0.3052(3) 0.1617(7) 0.6257(3) 0.0375(19) Uani 1 1 d . . .
H12A H 0.3391 0.1927 0.6432 0.056 Uiso 1 1 calc R . .
H12B H 0.2945 0.0960 0.6617 0.056 Uiso 1 1 calc R . .
H12C H 0.2814 0.2344 0.6238 0.056 Uiso 1 1 calc R . .
S3 S 0.21162(7) 0.25734(16) 0.12081(10) 0.0385(6) Uani 1 1 d . . .
O6 O 0.20235(17) 0.3603(4) 0.0607(2) 0.0362(12) Uani 1 1 d . . .
C13 C 0.1543(3) 0.2388(7) 0.1640(4) 0.050(2) Uani 1 1 d . . .
H13A H 0.1479 0.3166 0.1939 0.075 Uiso 1 1 calc R . .
H13B H 0.1566 0.1633 0.1982 0.075 Uiso 1 1 calc R . .
H13C H 0.1266 0.2262 0.1240 0.075 Uiso 1 1 calc R . .
C14 C 0.2096(3) 0.1073(6) 0.0677(4) 0.054(2) Uani 1 1 d . . .
H14A H 0.1771 0.1001 0.0370 0.082 Uiso 1 1 calc R . .
H14B H 0.2134 0.0344 0.1038 0.082 Uiso 1 1 calc R . .
H14C H 0.2371 0.1058 0.0335 0.082 Uiso 1 1 calc R . .

loop_
_atom_site_aniso_label
_atom_site_aniso_U_11
_atom_site_aniso_U_22
_atom_site_aniso_U_33
_atom_site_aniso_U_23
_atom_site_aniso_U_13
_atom_site_aniso_U_12
S1 0.0258(11) 0.0473(13) 0.0490(12) -0.0268(10) 0.0015(8) 0.0109(9)
S2 0.0487(13) 0.0266(10) 0.0258(10) -0.0019(8) 0.0103(8) -0.0067(9)
O1 0.020(3) 0.025(3) 0.031(3) -0.007(2) 0.0091(19) 0.006(2)
O2 0.018(3) 0.037(3) 0.034(3) -0.009(2) 0.001(2) 0.012(2)
O3 0.081(4) 0.017(3) 0.032(3) 0.001(2) 0.023(2) -0.012(3)
O4 0.040(3) 0.023(3) 0.024(3) 0.004(2) 0.014(2) -0.003(2)
N1 0.021(3) 0.043(4) 0.027(3) -0.015(3) 0.003(3) 0.005(3)
N2 0.026(3) 0.024(3) 0.023(3) -0.011(3) 0.010(2) 0.008(2)
N3 0.028(3) 0.025(3) 0.019(3) -0.003(3) 0.009(2) -0.002(3)
N4 0.038(4) 0.021(3) 0.014(3) -0.004(3) 0.012(2) -0.003(2)
C1 0.032(5) 0.051(5) 0.043(4) -0.018(4) 0.002(3) 0.024(4)
C2 0.027(5) 0.020(4) 0.028(4) -0.005(3) 0.012(3) -0.003(3)
C3 0.022(4) 0.030(4) 0.025(4) -0.011(3) 0.009(3) -0.002(3)
C4 0.016(4) 0.024(4) 0.019(4) -0.005(3) 0.002(3) 0.007(3)
C5 0.012(4) 0.026(4) 0.039(4) 0.002(3) 0.011(3) 0.005(3)
C6 0.032(5) 0.016(4) 0.031(4) 0.001(3) 0.011(3) -0.002(3)
C7 0.027(4) 0.034(4) 0.026(4) 0.004(3) 0.005(3) -0.004(3)
C8 0.018(4) 0.017(4) 0.031(4) -0.004(3) 0.014(3) -0.001(3)
C9 0.016(4) 0.019(4) 0.018(4) -0.003(3) 0.006(3) -0.001(3)
C10 0.027(4) 0.033(4) 0.017(4) -0.005(3) 0.016(3) 0.005(3)
C11 0.021(4) 0.050(5) 0.028(4) 0.023(4) 0.003(3) -0.003(4)
C12 0.053(5) 0.039(5) 0.023(4) 0.002(4) 0.020(3) -0.003(4)
S3 0.0362(12) 0.0302(11) 0.0490(12) 0.0089(9) 0.0025(9) -0.0055(9)
O6 0.058(3) 0.022(3) 0.031(3) 0.004(2) 0.015(2) 0.002(2)
C13 0.066(6) 0.039(5) 0.053(5) -0.011(4) 0.047(4) -0.009(4)
C14 0.063(6) 0.022(4) 0.085(6) 0.002(4) 0.054(5) 0.015(4)

loop_
_atom_type_symbol
_atom_type_description
_atom_type_scat_dispersion_real
_atom_type_scat_dispersion_imag
_atom_type_scat_source
C C 0.0181 0.0091 'International Tables Vol C Tables 4.2.6.8 and 6.1.1.4'
H H 0.0000 0.0000 'International Tables Vol C Tables 4.2.6.8 and 6.1.1.4'
N N 0.0311 0.0180 'International Tables Vol C Tables 4.2.6.8 and 6.1.1.4'
O O 0.0492 0.0322 'International Tables Vol C Tables 4.2.6.8 and 6.1.1.4'
S S 0.3331 0.5567 'International Tables Vol C Tables 4.2.6.8 and 6.1.1.4'

loop_
_geom_angle_atom_site_label_1
_geom_angle_atom_site_label_2
_geom_angle_atom_site_label_3
_geom_angle
_geom_angle_site_symmetry_1
_geom_angle_site_symmetry_3
_geom_angle_publ_flag
C2 O2 C1 114.4(5) . . ?
C11 O4 C12 116.6(5) . . ?
C2 N1 C3 126.8(5) . . ?
C2 N1 H1 116.6 . . ?
C3 N1 H1 116.6 . . ?
C3 N2 C4 124.9(5) . . ?
C3 N2 H2 117.6 . . ?
C4 N2 H2 117.6 . . ?
C10 N3 C9 123.7(5) . . ?
C10 N3 H3 118.2 . . ?
C9 N3 H3 118.2 . . ?
C11 N4 C10 127.6(5) . . ?
C11 N4 H4 116.2 . . ?
C10 N4 H4 116.2 . . ?
O2 C1 H1A 109.5 . . ?
O2 C1 H1B 109.5 . . ?
H1A C1 H1B 109.5 . . ?
O2 C1 H1C 109.5 . . ?
H1A C1 H1C 109.5 . . ?
H1B C1 H1C 109.5 . . ?
O1 C2 O2 126.3(6) . . ?
O1 C2 N1 124.9(6) . . ?
O2 C2 N1 108.8(6) . . ?
N2 C3 N1 117.4(5) . . ?
N2 C3 S1 124.8(5) . . ?
N1 C3 S1 117.8(4) . . ?
C5 C4 C9 118.6(5) . . ?
C5 C4 N2 118.5(5) . . ?
C9 C4 N2 122.8(5) . . ?
C6 C5 C4 120.4(6) . . ?
C6 C5 H5 119.8 . . ?
C4 C5 H5 119.8 . . ?
C7 C6 C5 120.8(6) . . ?
C7 C6 H6 119.6 . . ?
C5 C6 H6 119.6 . . ?
C6 C7 C8 119.1(6) . . ?
C6 C7 H7 120.5 . . ?
C8 C7 H7 120.5 . . ?
C9 C8 C7 120.9(6) . . ?
C9 C8 H8 119.5 . . ?
C7 C8 H8 119.5 . . ?
C8 C9 C4 120.1(5) . . ?
C8 C9 N3 121.1(5) . . ?
C4 C9 N3 118.8(5) . . ?
N3 C10 N4 115.4(5) . . ?
N3 C10 S2 124.9(5) . . ?
N4 C10 S2 119.7(5) . . ?
O3 C11 O4 123.3(6) . . ?
O3 C11 N4 125.4(6) . . ?
O4 C11 N4 111.2(6) . . ?
O4 C12 H12A 109.5 . . ?
O4 C12 H12B 109.5 . . ?
H12A C12 H12B 109.5 . . ?
O4 C12 H12C 109.5 . . ?
H12A C12 H12C 109.5 . . ?
H12B C12 H12C 109.5 . . ?
O6 S3 C13 106.1(3) . . ?
O6 S3 C14 104.7(3) . . ?
C13 S3 C14 97.8(3) . . ?
S3 C13 H13A 109.5 . . ?
S3 C13 H13B 109.5 . . ?
H13A C13 H13B 109.5 . . ?
S3 C13 H13C 109.5 . . ?
H13A C13 H13C 109.5 . . ?
H13B C13 H13C 109.5 . . ?
S3 C14 H14A 109.5 . . ?
S3 C14 H14B 109.5 . . ?
H14A C14 H14B 109.5 . . ?
S3 C14 H14C 109.5 . . ?
H14A C14 H14C 109.5 . . ?
H14B C14 H14C 109.5 . . ?

loop_
_geom_bond_atom_site_label_1
_geom_bond_atom_site_label_2
_geom_bond_distance
_geom_bond_site_symmetry_2
_geom_bond_publ_flag
S1 C3 1.672(6) . ?
S2 C10 1.647(6) . ?
O1 C2 1.221(7) . ?
O2 C2 1.319(7) . ?
O2 C1 1.479(7) . ?
O3 C11 1.232(8) . ?
O4 C11 1.325(7) . ?
O4 C12 1.426(7) . ?
N1 C2 1.378(8) . ?
N1 C3 1.404(8) . ?
N1 H1 0.8800 . ?
N2 C3 1.318(7) . ?
N2 C4 1.411(7) . ?
N2 H2 0.8800 . ?
N3 C10 1.356(8) . ?
N3 C9 1.425(7) . ?
N3 H3 0.8800 . ?
N4 C11 1.366(8) . ?
N4 C10 1.400(7) . ?
N4 H4 0.8800 . ?
C1 H1A 0.9800 . ?
C1 H1B 0.9800 . ?
C1 H1C 0.9800 . ?
C4 C5 1.397(8) . ?
C4 C9 1.402(8) . ?
C5 C6 1.381(8) . ?
C5 H5 0.9500 . ?
C6 C7 1.377(8) . ?
C6 H6 0.9500 . ?
C7 C8 1.390(8) . ?
C7 H7 0.9500 . ?
C8 C9 1.377(8) . ?
C8 H8 0.9500 . ?
C12 H12A 0.9800 . ?
C12 H12B 0.9800 . ?
C12 H12C 0.9800 . ?
S3 O6 1.498(4) . ?
S3 C13 1.760(7) . ?
S3 C14 1.803(7) . ?
C13 H13A 0.9800 . ?
C13 H13B 0.9800 . ?
C13 H13C 0.9800 . ?
C14 H14A 0.9800 . ?
C14 H14B 0.9800 . ?
C14 H14C 0.9800 . ?

loop_
_geom_hbond_atom_site_label_D
_geom_hbond_atom_site_label_H
_geom_hbond_atom_site_label_A
_geom_hbond_distance_DH
_geom_hbond_distance_HA
_geom_hbond_distance_DA
_geom_hbond_angle_DHA
_geom_hbond_site_symmetry_A
N2 H2 O1 0.88 1.99 2.687(6) 134.9 .
N3 H3 O3 0.88 2.02 2.686(6) 132.1 .
N3 H3 S1 0.88 2.66 3.276(5) 128.1 .
N1 H1 S1 0.88 2.56 3.322(5) 145.0 5_666
N2 H2 O1 0.88 2.35 3.036(6) 135.0 2_655
N4 H4 O6 0.88 1.88 2.756(6) 174.4 4_545

loop_
_geom_torsion_atom_site_label_1
_geom_torsion_atom_site_label_2
_geom_torsion_atom_site_label_3
_geom_torsion_atom_site_label_4
_geom_torsion
_geom_torsion_site_symmetry_1
_geom_torsion_site_symmetry_2
_geom_torsion_site_symmetry_3
_geom_torsion_site_symmetry_4
_geom_torsion_publ_flag
C1 O2 C2 O1 0.0(9) . . . . ?
C1 O2 C2 N1 -177.1(5) . . . . ?
C3 N1 C2 O1 -5.1(10) . . . . ?
C3 N1 C2 O2 172.1(6) . . . . ?
C4 N2 C3 N1 -173.7(5) . . . . ?
C4 N2 C3 S1 6.5(9) . . . . ?
C2 N1 C3 N2 2.9(9) . . . . ?
C2 N1 C3 S1 -177.3(5) . . . . ?
C3 N2 C4 C5 110.1(7) . . . . ?
C3 N2 C4 C9 -74.4(8) . . . . ?
C9 C4 C5 C6 -3.4(8) . . . . ?
N2 C4 C5 C6 172.3(5) . . . . ?
C4 C5 C6 C7 1.7(9) . . . . ?
C5 C6 C7 C8 1.4(9) . . . . ?
C6 C7 C8 C9 -2.9(9) . . . . ?
C7 C8 C9 C4 1.2(8) . . . . ?
C7 C8 C9 N3 179.8(5) . . . . ?
C5 C4 C9 C8 1.9(8) . . . . ?
N2 C4 C9 C8 -173.6(5) . . . . ?
C5 C4 C9 N3 -176.7(5) . . . . ?
N2 C4 C9 N3 7.8(8) . . . . ?
C10 N3 C9 C8 66.9(8) . . . . ?
C10 N3 C9 C4 -114.5(6) . . . . ?
C9 N3 C10 N4 -176.7(5) . . . . ?
C9 N3 C10 S2 5.4(8) . . . . ?
C11 N4 C10 N3 11.3(9) . . . . ?
C11 N4 C10 S2 -170.8(5) . . . . ?
C12 O4 C11 O3 -1.4(9) . . . . ?
C12 O4 C11 N4 -179.3(5) . . . . ?
C10 N4 C11 O3 0.1(10) . . . . ?
C10 N4 C11 O4 177.9(5) . . . . ?

loop_
_cod_related_entry_id
_cod_related_entry_database
_cod_related_entry_code
1 ChemSpider 30653606
